data_8104851
loop_
_publ_author_name
'Bari, Ahmed'
'Hosten, Eric C.'
'Abdulrahman, AlObaid'
'Usman, Ghani'

_publ_section_title
;
 The crystal structure of N-(adamantan-1-yl)-piperidine-1-carbothioamide,
 C16H26N2S
;
_journal_issue 2
_journal_name_full 'Zeitschrift f\"ur Kristallographie - New Crystal Structures'
_journal_page_first 429
_journal_page_last 430
_journal_paper_doi 10.1515/ncrs-2020-0609
_journal_volume 236
_journal_year 2021
_chemical_formula_moiety 'C16 H26 N2 S'
_chemical_formula_sum 'C16 H26 N2 S'
_chemical_formula_weight 278.45
_chemical_melting_point 458.15
_chemical_name_common
;
N-(Adamantan-1-yl)-piperidine-1-carbothioamide
;
_space_group_crystal_system monoclinic
_space_group_IT_number 14
_space_group_name_Hall '-P 2yn'
_space_group_name_H-M_alt 'P 1 21/n 1'
_atom_sites_solution_hydrogens mixed
_atom_sites_solution_primary dual
_atom_sites_solution_secondary difmap
_cell_angle_alpha 90
_cell_angle_beta 92.014(2)
_cell_angle_gamma 90
_cell_formula_units_Z 4
_cell_length_a 6.4855(4)
_cell_length_b 20.1110(12)
_cell_length_c 11.2575(7)
_cell_measurement_reflns_used 9988
_cell_measurement_temperature 200(2)
_cell_measurement_theta_max 28.27
_cell_measurement_theta_min 3.30
_cell_volume 1467.41(16)
_computing_cell_refinement 'Bruker [1]'
_computing_data_collection 'Bruker [1]'
_computing_data_reduction 'Bruker [1]'
_computing_molecular_graphics 'Ortep [5]'
_computing_publication_material 'PLATON [6] and MERCURY [7]'
_computing_structure_refinement 'SHELXL [3] and ShelXle [4]'
_computing_structure_solution 'SHELXT [2]'
_diffrn_ambient_temperature 200(2)
_diffrn_detector_area_resol_mean 8.3333
_diffrn_measured_fraction_theta_full 1.000
_diffrn_measured_fraction_theta_max 0.993
_diffrn_measurement_device_type 'Bruker APEX-II CCD'
_diffrn_measurement_method '\f and \w scans'
_diffrn_radiation_monochromator graphite
_diffrn_radiation_source 'sealed tube'
_diffrn_radiation_type MoK\a
_diffrn_radiation_wavelength 0.71073
_diffrn_reflns_av_R_equivalents 0.0196
_diffrn_reflns_av_unetI/netI 0.0130
_diffrn_reflns_Laue_measured_fraction_full 1.000
_diffrn_reflns_Laue_measured_fraction_max 0.993
_diffrn_reflns_limit_h_max 8
_diffrn_reflns_limit_h_min -8
_diffrn_reflns_limit_k_max 26
_diffrn_reflns_limit_k_min -26
_diffrn_reflns_limit_l_max 15
_diffrn_reflns_limit_l_min -10
_diffrn_reflns_number 31238
_diffrn_reflns_point_group_measured_fraction_full 1.000
_diffrn_reflns_point_group_measured_fraction_max 0.993
_diffrn_reflns_theta_full 25.242
_diffrn_reflns_theta_max 28.375
_diffrn_reflns_theta_min 2.025
_exptl_absorpt_coefficient_mu 0.210
_exptl_absorpt_correction_T_max 1.0000
_exptl_absorpt_correction_T_min 0.9451
_exptl_absorpt_correction_type numerical
_exptl_absorpt_process_details 'Bruker [1]'
_exptl_crystal_colour colourless
_exptl_crystal_density_diffrn 1.260
_exptl_crystal_density_method 'not measured'
_exptl_crystal_description rods
_exptl_crystal_F_000 608
_exptl_crystal_size_max 0.632
_exptl_crystal_size_mid 0.146
_exptl_crystal_size_min 0.133
_refine_diff_density_max 0.336
_refine_diff_density_min -0.178
_refine_diff_density_rms 0.041
_refine_ls_extinction_coef .
_refine_ls_extinction_method none
_refine_ls_goodness_of_fit_ref 1.044
_refine_ls_hydrogen_treatment mixed
_refine_ls_matrix_type full
_refine_ls_number_parameters 176
_refine_ls_number_reflns 3649
_refine_ls_number_restraints 0
_refine_ls_restrained_S_all 1.044
_refine_ls_R_factor_all 0.0386
_refine_ls_R_factor_gt 0.0324
_refine_ls_shift/su_max 0.002
_refine_ls_shift/su_mean 0.000
_refine_ls_structure_factor_coef Fsqd
_refine_ls_weighting_details 'w=1/[\s^2^(Fo^2^)+(0.0443P)^2^+0.4616P] where P=(Fo^2^+2Fc^2^)/3'
_refine_ls_weighting_scheme calc
_refine_ls_wR_factor_gt 0.0844
_refine_ls_wR_factor_ref 0.0889
_reflns_Friedel_coverage 0.000
_reflns_Friedel_fraction_full .
_reflns_Friedel_fraction_max .
_reflns_number_gt 3197
_reflns_number_total 3649
_reflns_threshold_expression 'I > 2\s(I)'
_cod_data_source_file suppl_j_ncrs-2020-0609_suppl.cif
_cod_data_source_block ka184
_cod_original_sg_symbol_H-M 'P 21/n'
_cod_database_code 8104851
_shelx_space_group_comment
;
The symmetry employed for this shelxl refinement is uniquely defined
by the following loop, which should always be used as a source of
symmetry information in preference to the above space-group names.
They are only intended as comments.
;
_shelx_estimated_absorpt_t_min 0.879
_shelx_estimated_absorpt_t_max 0.973

loop_
_space_group_symop_operation_xyz
'x, y, z'
'-x+1/2, y+1/2, -z+1/2'
'-x, -y, -z'
'x-1/2, -y-1/2, z-1/2'

loop_
_atom_site_label
_atom_site_type_symbol
_atom_site_fract_x
_atom_site_fract_y
_atom_site_fract_z
_atom_site_U_iso_or_equiv
_atom_site_adp_type
_atom_site_occupancy
_atom_site_site_symmetry_order
_atom_site_calc_flag
_atom_site_refinement_flags_posn
_atom_site_refinement_flags_adp
_atom_site_refinement_flags_occupancy
_atom_site_disorder_assembly
_atom_site_disorder_group
S1 S 0.14338(4) 0.62127(2) 0.49443(3) 0.03099(10) Uani 1 1 d . . . . .
N1 N 0.51615(15) 0.65768(5) 0.58063(9) 0.0258(2) Uani 1 1 d . . . . .
N2 N 0.42327(15) 0.54964(5) 0.61764(9) 0.0269(2) Uani 1 1 d . . . . .
C1 C 0.53564(15) 0.72243(5) 0.51914(9) 0.0186(2) Uani 1 1 d . . . . .
C2 C 0.36573(16) 0.77204(5) 0.54965(9) 0.0214(2) Uani 1 1 d . . . . .
H2A H 0.361900 0.777542 0.636934 0.026 Uiso 1 1 calc R U . . .
H2B H 0.229918 0.754948 0.520676 0.026 Uiso 1 1 calc R U . . .
C3 C 0.40885(16) 0.83942(5) 0.49113(10) 0.0227(2) Uani 1 1 d . . . . .
H3 H 0.296723 0.871442 0.510118 0.027 Uiso 1 1 calc R U . . .
C4 C 0.41424(17) 0.83028(6) 0.35653(10) 0.0252(2) Uani 1 1 d . . . . .
H4A H 0.439906 0.873645 0.318139 0.030 Uiso 1 1 calc R U . . .
H4B H 0.279379 0.813273 0.325836 0.030 Uiso 1 1 calc R U . . .
C5 C 0.58507(16) 0.78119(6) 0.32631(9) 0.0236(2) Uani 1 1 d . . . . .
H5 H 0.588147 0.775612 0.238121 0.028 Uiso 1 1 calc R U . . .
C6 C 0.79301(17) 0.80836(6) 0.37298(10) 0.0271(2) Uani 1 1 d . . . . .
H6A H 0.904487 0.776923 0.353787 0.033 Uiso 1 1 calc R U . . .
H6B H 0.821693 0.851436 0.334330 0.033 Uiso 1 1 calc R U . . .
C7 C 0.78747(16) 0.81778(5) 0.50745(10) 0.0230(2) Uani 1 1 d . . . . .
H7 H 0.923717 0.835082 0.538171 0.028 Uiso 1 1 calc R U . . .
C8 C 0.74292(16) 0.75089(5) 0.56604(10) 0.0220(2) Uani 1 1 d . . . . .
H8A H 0.739149 0.756802 0.653241 0.026 Uiso 1 1 calc R U . . .
H8B H 0.854957 0.719170 0.549298 0.026 Uiso 1 1 calc R U . . .
C9 C 0.54378(16) 0.71377(5) 0.38415(9) 0.0221(2) Uani 1 1 d . . . . .
H9A H 0.654715 0.682095 0.365122 0.027 Uiso 1 1 calc R U . . .
H9B H 0.411094 0.695517 0.352578 0.027 Uiso 1 1 calc R U . . .
C10 C 0.61694(17) 0.86709(5) 0.53740(11) 0.0254(2) Uani 1 1 d . . . . .
H10A H 0.643561 0.910629 0.499866 0.030 Uiso 1 1 calc R U . . .
H10B H 0.614575 0.873635 0.624503 0.030 Uiso 1 1 calc R U . . .
C11 C 0.37282(17) 0.60922(5) 0.56799(9) 0.0222(2) Uani 1 1 d . . . . .
C12 C 0.27274(19) 0.49579(6) 0.62979(11) 0.0308(3) Uani 1 1 d . . . . .
H12A H 0.322315 0.455324 0.589646 0.037 Uiso 1 1 calc R U . . .
H12B H 0.139363 0.508913 0.591210 0.037 Uiso 1 1 calc R U . . .
C13 C 0.2426(2) 0.48108(7) 0.76015(12) 0.0354(3) Uani 1 1 d . . . . .
H13A H 0.147168 0.442992 0.767247 0.042 Uiso 1 1 calc R U . . .
H13B H 0.179208 0.520143 0.797987 0.042 Uiso 1 1 calc R U . . .
C14 C 0.4463(2) 0.46491(7) 0.82473(12) 0.0390(3) Uani 1 1 d . . . . .
H14A H 0.498674 0.421797 0.795882 0.047 Uiso 1 1 calc R U . . .
H14B H 0.424012 0.460654 0.910940 0.047 Uiso 1 1 calc R U . . .
C15 C 0.6063(2) 0.51906(6) 0.80432(11) 0.0315(3) Uani 1 1 d . . . . .
H15A H 0.564713 0.560596 0.844144 0.038 Uiso 1 1 calc R U . . .
H15B H 0.741749 0.505107 0.839137 0.038 Uiso 1 1 calc R U . . .
C16 C 0.62444(17) 0.53150(6) 0.67231(10) 0.0264(2) Uani 1 1 d . . . . .
H16A H 0.724389 0.567835 0.659914 0.032 Uiso 1 1 calc R U . . .
H16B H 0.676761 0.490925 0.633714 0.032 Uiso 1 1 calc R U . . .
H1 H 0.619(2) 0.6474(8) 0.6210(14) 0.038(4) Uiso 1 1 d . . . . .

loop_
_atom_site_aniso_label
_atom_site_aniso_U_11
_atom_site_aniso_U_22
_atom_site_aniso_U_33
_atom_site_aniso_U_23
_atom_site_aniso_U_13
_atom_site_aniso_U_12
S1 0.02084(14) 0.02328(15) 0.04834(19) 0.00057(12) -0.00613(12) -0.00116(10)
N1 0.0253(5) 0.0194(4) 0.0319(5) 0.0063(4) -0.0093(4) -0.0035(4)
N2 0.0263(5) 0.0218(5) 0.0322(5) 0.0073(4) -0.0037(4) -0.0057(4)
C1 0.0182(5) 0.0158(4) 0.0217(5) 0.0013(4) -0.0014(4) -0.0009(3)
C2 0.0191(5) 0.0221(5) 0.0233(5) -0.0010(4) 0.0047(4) 0.0000(4)
C3 0.0202(5) 0.0182(5) 0.0297(5) -0.0015(4) 0.0022(4) 0.0037(4)
C4 0.0232(5) 0.0247(5) 0.0276(5) 0.0063(4) -0.0020(4) 0.0023(4)
C5 0.0227(5) 0.0287(5) 0.0196(5) 0.0004(4) 0.0026(4) 0.0005(4)
C6 0.0211(5) 0.0299(6) 0.0308(6) 0.0021(5) 0.0063(4) -0.0026(4)
C7 0.0181(5) 0.0212(5) 0.0295(5) -0.0006(4) -0.0015(4) -0.0033(4)
C8 0.0187(5) 0.0204(5) 0.0265(5) 0.0000(4) -0.0051(4) -0.0003(4)
C9 0.0209(5) 0.0216(5) 0.0238(5) -0.0047(4) 0.0001(4) 0.0010(4)
C10 0.0272(5) 0.0179(5) 0.0311(5) -0.0029(4) 0.0011(4) -0.0016(4)
C11 0.0237(5) 0.0197(5) 0.0234(5) -0.0008(4) 0.0019(4) -0.0015(4)
C12 0.0343(6) 0.0225(5) 0.0355(6) 0.0041(5) -0.0020(5) -0.0107(5)
C13 0.0378(7) 0.0307(6) 0.0383(7) 0.0024(5) 0.0099(5) -0.0091(5)
C14 0.0504(8) 0.0356(7) 0.0309(6) 0.0110(5) 0.0016(6) -0.0075(6)
C15 0.0367(6) 0.0273(6) 0.0302(6) 0.0029(5) -0.0039(5) 0.0000(5)
C16 0.0268(5) 0.0207(5) 0.0317(6) 0.0047(4) 0.0001(4) 0.0003(4)

loop_
_atom_type_symbol
_atom_type_description
_atom_type_scat_dispersion_real
_atom_type_scat_dispersion_imag
_atom_type_scat_source
C C 0.0033 0.0016 'International Tables Vol C Tables 4.2.6.8 and 6.1.1.4'
H H 0.0000 0.0000 'International Tables Vol C Tables 4.2.6.8 and 6.1.1.4'
N N 0.0061 0.0033 'International Tables Vol C Tables 4.2.6.8 and 6.1.1.4'
S S 0.1246 0.1234 'International Tables Vol C Tables 4.2.6.8 and 6.1.1.4'

loop_
_geom_angle_atom_site_label_1
_geom_angle_atom_site_label_2
_geom_angle_atom_site_label_3
_geom_angle
_geom_angle_site_symmetry_1
_geom_angle_site_symmetry_3
C11 N1 C1 130.87(9) . .
C11 N1 H1 114.8(11) . .
C1 N1 H1 113.6(11) . .
C11 N2 C12 122.56(10) . .
C11 N2 C16 126.12(9) . .
C12 N2 C16 111.20(9) . .
N1 C1 C9 111.70(8) . .
N1 C1 C2 113.14(8) . .
C9 C1 C2 110.24(8) . .
N1 C1 C8 104.75(8) . .
C9 C1 C8 108.83(8) . .
C2 C1 C8 107.89(8) . .
C1 C2 C3 109.54(8) . .
C1 C2 H2A 109.8 . .
C3 C2 H2A 109.8 . .
C1 C2 H2B 109.8 . .
C3 C2 H2B 109.8 . .
H2A C2 H2B 108.2 . .
C4 C3 C10 109.26(9) . .
C4 C3 C2 109.26(9) . .
C10 C3 C2 110.21(9) . .
C4 C3 H3 109.4 . .
C10 C3 H3 109.4 . .
C2 C3 H3 109.4 . .
C3 C4 C5 109.87(8) . .
C3 C4 H4A 109.7 . .
C5 C4 H4A 109.7 . .
C3 C4 H4B 109.7 . .
C5 C4 H4B 109.7 . .
H4A C4 H4B 108.2 . .
C6 C5 C4 109.22(9) . .
C6 C5 C9 109.58(9) . .
C4 C5 C9 109.73(9) . .
C6 C5 H5 109.4 . .
C4 C5 H5 109.4 . .
C9 C5 H5 109.4 . .
C7 C6 C5 109.47(8) . .
C7 C6 H6A 109.8 . .
C5 C6 H6A 109.8 . .
C7 C6 H6B 109.8 . .
C5 C6 H6B 109.8 . .
H6A C6 H6B 108.2 . .
C6 C7 C8 109.24(9) . .
C6 C7 C10 109.93(9) . .
C8 C7 C10 109.00(9) . .
C6 C7 H7 109.6 . .
C8 C7 H7 109.6 . .
C10 C7 H7 109.6 . .
C7 C8 C1 110.81(8) . .
C7 C8 H8A 109.5 . .
C1 C8 H8A 109.5 . .
C7 C8 H8B 109.5 . .
C1 C8 H8B 109.5 . .
H8A C8 H8B 108.1 . .
C5 C9 C1 109.48(8) . .
C5 C9 H9A 109.8 . .
C1 C9 H9A 109.8 . .
C5 C9 H9B 109.8 . .
C1 C9 H9B 109.8 . .
H9A C9 H9B 108.2 . .
C7 C10 C3 108.90(8) . .
C7 C10 H10A 109.9 . .
C3 C10 H10A 109.9 . .
C7 C10 H10B 109.9 . .
C3 C10 H10B 109.9 . .
H10A C10 H10B 108.3 . .
N1 C11 N2 116.00(10) . .
N1 C11 S1 122.51(8) . .
N2 C11 S1 121.48(8) . .
N2 C12 C13 110.04(10) . .
N2 C12 H12A 109.7 . .
C13 C12 H12A 109.7 . .
N2 C12 H12B 109.7 . .
C13 C12 H12B 109.7 . .
H12A C12 H12B 108.2 . .
C12 C13 C14 111.42(11) . .
C12 C13 H13A 109.3 . .
C14 C13 H13A 109.3 . .
C12 C13 H13B 109.3 . .
C14 C13 H13B 109.3 . .
H13A C13 H13B 108.0 . .
C13 C14 C15 111.03(10) . .
C13 C14 H14A 109.4 . .
C15 C14 H14A 109.4 . .
C13 C14 H14B 109.4 . .
C15 C14 H14B 109.4 . .
H14A C14 H14B 108.0 . .
C16 C15 C14 109.99(10) . .
C16 C15 H15A 109.7 . .
C14 C15 H15A 109.7 . .
C16 C15 H15B 109.7 . .
C14 C15 H15B 109.7 . .
H15A C15 H15B 108.2 . .
N2 C16 C15 110.69(10) . .
N2 C16 H16A 109.5 . .
C15 C16 H16A 109.5 . .
N2 C16 H16B 109.5 . .
C15 C16 H16B 109.5 . .
H16A C16 H16B 108.1 . .

loop_
_geom_bond_atom_site_label_1
_geom_bond_atom_site_label_2
_geom_bond_distance
_geom_bond_site_symmetry_2
S1 C11 1.6947(11) .
N1 C11 1.3508(14) .
N1 C1 1.4823(13) .
N1 H1 0.819(16) .
N2 C11 1.3574(14) .
N2 C12 1.4676(14) .
N2 C16 1.4689(14) .
C1 C9 1.5323(14) .
C1 C2 1.5344(14) .
C1 C8 1.5374(13) .
C2 C3 1.5368(15) .
C2 H2A 0.9900 .
C2 H2B 0.9900 .
C3 C4 1.5281(15) .
C3 C10 1.5339(15) .
C3 H3 1.0000 .
C4 C5 1.5312(15) .
C4 H4A 0.9900 .
C4 H4B 0.9900 .
C5 C6 1.5309(15) .
C5 C9 1.5317(15) .
C5 H5 1.0000 .
C6 C7 1.5272(16) .
C6 H6A 0.9900 .
C6 H6B 0.9900 .
C7 C8 1.5302(15) .
C7 C10 1.5318(15) .
C7 H7 1.0000 .
C8 H8A 0.9900 .
C8 H8B 0.9900 .
C9 H9A 0.9900 .
C9 H9B 0.9900 .
C10 H10A 0.9900 .
C10 H10B 0.9900 .
C12 C13 1.5164(18) .
C12 H12A 0.9900 .
C12 H12B 0.9900 .
C13 C14 1.5205(19) .
C13 H13A 0.9900 .
C13 H13B 0.9900 .
C14 C15 1.5269(18) .
C14 H14A 0.9900 .
C14 H14B 0.9900 .
C15 C16 1.5156(16) .
C15 H15A 0.9900 .
C15 H15B 0.9900 .
C16 H16A 0.9900 .
C16 H16B 0.9900 .

loop_
_geom_hbond_atom_site_label_D
_geom_hbond_atom_site_label_H
_geom_hbond_atom_site_label_A
_geom_hbond_distance_DH
_geom_hbond_distance_HA
_geom_hbond_distance_DA
_geom_hbond_angle_DHA
_geom_hbond_site_symmetry_A
_geom_hbond_publ_flag
C2 H2B S1 0.99 2.76 3.4054(11) 123 . yes
C8 H8B S1 0.99 2.80 3.7866(11) 175 1_655 yes
C9 H9B S1 0.99 2.83 3.4601(11) 122 . yes

loop_
_geom_torsion_atom_site_label_1
_geom_torsion_atom_site_label_2
_geom_torsion_atom_site_label_3
_geom_torsion_atom_site_label_4
_geom_torsion
_geom_torsion_site_symmetry_1
_geom_torsion_site_symmetry_2
_geom_torsion_site_symmetry_3
_geom_torsion_site_symmetry_4
C11 N1 C1 C9 -57.19(15) . . . .
C11 N1 C1 C2 67.91(15) . . . .
C11 N1 C1 C8 -174.83(11) . . . .
N1 C1 C2 C3 174.99(8) . . . .
C9 C1 C2 C3 -59.13(11) . . . .
C8 C1 C2 C3 59.59(11) . . . .
C1 C2 C3 C4 59.45(11) . . . .
C1 C2 C3 C10 -60.61(11) . . . .
C10 C3 C4 C5 60.47(11) . . . .
C2 C3 C4 C5 -60.18(11) . . . .
C3 C4 C5 C6 -59.96(11) . . . .
C3 C4 C5 C9 60.18(11) . . . .
C4 C5 C6 C7 59.46(12) . . . .
C9 C5 C6 C7 -60.77(11) . . . .
C5 C6 C7 C8 59.40(11) . . . .
C5 C6 C7 C10 -60.15(12) . . . .
C6 C7 C8 C1 -59.12(11) . . . .
C10 C7 C8 C1 61.01(11) . . . .
N1 C1 C8 C7 178.57(9) . . . .
C9 C1 C8 C7 58.99(11) . . . .
C2 C1 C8 C7 -60.63(11) . . . .
C6 C5 C9 C1 60.89(11) . . . .
C4 C5 C9 C1 -59.03(11) . . . .
N1 C1 C9 C5 -174.50(8) . . . .
C2 C1 C9 C5 58.81(10) . . . .
C8 C1 C9 C5 -59.34(10) . . . .
C6 C7 C10 C3 60.29(11) . . . .
C8 C7 C10 C3 -59.42(11) . . . .
C4 C3 C10 C7 -60.13(11) . . . .
C2 C3 C10 C7 59.94(11) . . . .
C1 N1 C11 N2 165.39(11) . . . .
C1 N1 C11 S1 -14.42(17) . . . .
C12 N2 C11 N1 169.21(10) . . . .
C16 N2 C11 N1 -6.57(17) . . . .
C12 N2 C11 S1 -10.97(16) . . . .
C16 N2 C11 S1 173.24(9) . . . .
C11 N2 C12 C13 -116.15(12) . . . .
C16 N2 C12 C13 60.20(13) . . . .
N2 C12 C13 C14 -55.73(14) . . . .
C12 C13 C14 C15 52.66(15) . . . .
C13 C14 C15 C16 -52.77(15) . . . .
C11 N2 C16 C15 114.66(12) . . . .
C12 N2 C16 C15 -61.53(12) . . . .
C14 C15 C16 N2 57.01(13) . . . .
